data_1554495
loop_
_publ_author_name
'Chang, Yu-Che'
'Prakash, Sekar'
'Cheng, Chien-Hong'

_publ_section_title
;
 ReI-Catalyzed highly regio- and stereoselective C--H addition to terminal
 and internal alkynes
;
_journal_issue 4
_journal_name_full 'Organic Chemistry Frontiers'
_journal_page_first 432
_journal_paper_doi 10.1039/C8QO01068D
_journal_volume 6
_journal_year 2019
_chemical_formula_sum 'C25 H20 N4 O2'
_chemical_formula_weight 408.45
_space_group_crystal_system triclinic
_space_group_IT_number 2
_space_group_name_Hall '-P 1'
_space_group_name_H-M_alt 'P -1'
_atom_sites_solution_hydrogens geom
_audit_creation_method SHELXL-2014/6
_audit_update_record
;
2018-05-04 deposited with the CCDC.
2018-11-01 downloaded from the CCDC.
;
_cell_angle_alpha 106.893(3)
_cell_angle_beta 91.497(4)
_cell_angle_gamma 91.349(3)
_cell_formula_units_Z 2
_cell_length_a 9.1577(9)
_cell_length_b 10.7173(7)
_cell_length_c 13.3021(10)
_cell_measurement_reflns_used 7232
_cell_measurement_temperature 100(2)
_cell_measurement_theta_max 26.2943
_cell_measurement_theta_min 2.2259
_cell_volume 1248.12(18)
_computing_cell_refinement 'SAINT V8.34A (Bruker AXS Inc., 2013)'
_computing_data_collection 'Bruker APEX2'
_computing_data_reduction 'SAINT V8.34A (Bruker AXS Inc., 2013)'
_computing_molecular_graphics 'Bruker SHELXTL'
_computing_publication_material 'Bruker SHELXTL'
_computing_structure_refinement 'SHELXL-2014/6 (Sheldrick, 2014)'
_diffrn_ambient_temperature 100(2)
_diffrn_detector_area_resol_mean 8.3333
_diffrn_measured_fraction_theta_full 1.000
_diffrn_measured_fraction_theta_max 0.996
_diffrn_measurement_device_type 'Bruker APEX-II CCD'
_diffrn_measurement_method '\f and \w scans'
_diffrn_radiation_type MoK\a
_diffrn_radiation_wavelength 0.71073
_diffrn_reflns_av_R_equivalents 0.0291
_diffrn_reflns_av_unetI/netI 0.0302
_diffrn_reflns_Laue_measured_fraction_full 1.000
_diffrn_reflns_Laue_measured_fraction_max 0.996
_diffrn_reflns_limit_h_max 11
_diffrn_reflns_limit_h_min -11
_diffrn_reflns_limit_k_max 13
_diffrn_reflns_limit_k_min -13
_diffrn_reflns_limit_l_max 16
_diffrn_reflns_limit_l_min -16
_diffrn_reflns_number 19906
_diffrn_reflns_point_group_measured_fraction_full 1.000
_diffrn_reflns_point_group_measured_fraction_max 0.996
_diffrn_reflns_theta_full 25.242
_diffrn_reflns_theta_max 26.437
_diffrn_reflns_theta_min 1.601
_exptl_absorpt_coefficient_mu 0.071
_exptl_absorpt_correction_T_max 0.9485
_exptl_absorpt_correction_T_min 0.8548
_exptl_absorpt_correction_type multi-scan
_exptl_absorpt_process_details 'SADABS V2014/4 (Bruker AXS Inc.)'
_exptl_crystal_colour Colorless
_exptl_crystal_density_diffrn 1.087
_exptl_crystal_density_meas ?
_exptl_crystal_density_method 'not measured'
_exptl_crystal_description Lump
_exptl_crystal_F_000 428
_exptl_crystal_size_max 0.20
_exptl_crystal_size_mid 0.20
_exptl_crystal_size_min 0.15
_refine_diff_density_max 0.974
_refine_diff_density_min -0.882
_refine_diff_density_rms 0.075
_refine_ls_extinction_method none
_refine_ls_goodness_of_fit_ref 1.101
_refine_ls_hydrogen_treatment constr
_refine_ls_matrix_type full
_refine_ls_number_parameters 281
_refine_ls_number_reflns 5120
_refine_ls_number_restraints 0
_refine_ls_restrained_S_all 1.101
_refine_ls_R_factor_all 0.1257
_refine_ls_R_factor_gt 0.1087
_refine_ls_shift/su_max 0.000
_refine_ls_shift/su_mean 0.000
_refine_ls_structure_factor_coef Fsqd
_refine_ls_weighting_details 'w=1/[\s^2^(Fo^2^)+(0.0225P)^2^+4.6686P] where P=(Fo^2^+2Fc^2^)/3'
_refine_ls_weighting_scheme calc
_refine_ls_wR_factor_gt 0.2187
_refine_ls_wR_factor_ref 0.2278
_reflns_Friedel_coverage 0.000
_reflns_number_gt 4080
_reflns_number_total 5120
_reflns_threshold_expression 'I > 2\s(I)'
_cod_data_source_file c8qo01068d2.cif
_cod_data_source_block 180446lt_a_sq
_cod_depositor_comments
;
The following automatic conversions were performed:

data item '_exptl_crystal_density_meas' value 'not measured' was
changed to '?' -- the value is perceived as not measured.

Automatic conversion script
Id: cif_fix_values 6909 2019-04-08 15:41:33Z antanas 
;
_cod_database_code 1554495
_shelx_space_group_comment
;
The symmetry employed for this shelxl refinement is uniquely defined
by the following loop, which should always be used as a source of
symmetry information in preference to the above space-group names.
They are only intended as comments.
;
_shelxl_version_number 2014/6

loop_
_space_group_symop_operation_xyz
'x, y, z'
'-x, -y, -z'

loop_
_atom_site_label
_atom_site_type_symbol
_atom_site_fract_x
_atom_site_fract_y
_atom_site_fract_z
_atom_site_U_iso_or_equiv
_atom_site_adp_type
_atom_site_occupancy
_atom_site_site_symmetry_order
_atom_site_calc_flag
_atom_site_refinement_flags_posn
_atom_site_refinement_flags_adp
C1 C 0.4103(6) 0.5204(9) 0.1081(4) 0.080(2) Uani 1 1 d . .
C2 C 0.5162(4) 0.4903(5) 0.1861(3) 0.0436(11) Uani 1 1 d . .
H2 H 0.5534 0.4001 0.1587 0.052 Uiso 1 1 calc R U
C3 C 0.4389(4) 0.5068(4) 0.2872(3) 0.0358(9) Uani 1 1 d . .
C4 C 0.3210(4) 0.4276(4) 0.3074(3) 0.0394(10) Uani 1 1 d . .
C5 C 0.2465(5) 0.3149(5) 0.2451(4) 0.0505(12) Uani 1 1 d . .
H5 H 0.2722 0.2762 0.1744 0.061 Uiso 1 1 calc R U
C6 C 0.1353(6) 0.2614(5) 0.2884(4) 0.0544(12) Uani 1 1 d . .
H6 H 0.0845 0.1844 0.2473 0.065 Uiso 1 1 calc R U
C7 C 0.0962(5) 0.3188(4) 0.3918(4) 0.0463(11) Uani 1 1 d . .
H7 H 0.0193 0.2797 0.4198 0.056 Uiso 1 1 calc R U
C8 C 0.1666(4) 0.4312(4) 0.4547(3) 0.0373(9) Uani 1 1 d . .
H8 H 0.1380 0.4711 0.5246 0.045 Uiso 1 1 calc R U
C9 C 0.2812(4) 0.4833(4) 0.4111(3) 0.0337(9) Uani 1 1 d . .
C10 C 0.4698(4) 0.6062(4) 0.3758(3) 0.0312(8) Uani 1 1 d . .
C11 C 0.5964(4) 0.7004(4) 0.3907(3) 0.0318(8) Uani 1 1 d . .
H11A H 0.6386 0.7196 0.4631 0.038 Uiso 1 1 calc R U
H11B H 0.5645 0.7831 0.3795 0.038 Uiso 1 1 calc R U
C12 C 0.7114(4) 0.6379(4) 0.3102(3) 0.0330(8) Uani 1 1 d . .
H12 H 0.7387 0.5558 0.3265 0.040 Uiso 1 1 calc R U
C13 C 0.6401(5) 0.5939(4) 0.1987(3) 0.0402(10) Uani 1 1 d . .
H13 H 0.7175 0.5545 0.1486 0.048 Uiso 1 1 calc R U
C14 C 0.5679(8) 0.6981(5) 0.1591(4) 0.075(2) Uani 1 1 d . .
C15 C 0.3581(4) 0.6886(4) 0.5517(3) 0.0306(8) Uani 1 1 d . .
C16 C 0.2675(6) 0.7405(4) 0.7140(3) 0.0532(13) Uani 1 1 d . .
H16 H 0.2144 0.7176 0.7669 0.064 Uiso 1 1 calc R U
C17 C 0.3211(7) 0.8662(5) 0.7338(4) 0.0644(16) Uani 1 1 d . .
H17 H 0.3068 0.9305 0.7988 0.077 Uiso 1 1 calc R U
C18 C 0.3966(5) 0.8939(4) 0.6545(4) 0.0474(11) Uani 1 1 d . .
H18 H 0.4381 0.9793 0.6668 0.057 Uiso 1 1 calc R U
C19 C 0.8519(4) 0.7183(4) 0.3212(3) 0.0343(9) Uani 1 1 d . .
C20 C 0.8583(5) 0.8532(4) 0.3539(4) 0.0505(12) Uani 1 1 d . .
H20 H 0.7704 0.8993 0.3691 0.061 Uiso 1 1 calc R U
C21 C 0.9902(5) 0.9227(5) 0.3650(4) 0.0551(13) Uani 1 1 d . .
H21 H 0.9905 1.0153 0.3874 0.066 Uiso 1 1 calc R U
C22 C 1.1214(5) 0.8608(5) 0.3443(4) 0.0479(11) Uani 1 1 d . .
C23 C 1.1155(5) 0.7253(4) 0.3104(4) 0.0423(10) Uani 1 1 d . .
H23 H 1.2035 0.6796 0.2939 0.051 Uiso 1 1 calc R U
C24 C 0.9841(4) 0.6556(4) 0.3000(3) 0.0374(9) Uani 1 1 d . .
H24 H 0.9840 0.5630 0.2779 0.045 Uiso 1 1 calc R U
C25 C 1.2666(5) 0.9361(5) 0.3565(5) 0.0608(14) Uani 1 1 d . .
H25A H 1.2493 1.0299 0.3768 0.091 Uiso 1 1 calc R U
H25B H 1.3165 0.9111 0.2896 0.091 Uiso 1 1 calc R U
H25C H 1.3278 0.9160 0.4109 0.091 Uiso 1 1 calc R U
N1 N 0.4393(6) 0.6437(7) 0.1044(3) 0.093(2) Uani 1 1 d . .
H1 H 0.3826 0.6849 0.0710 0.112 Uiso 1 1 calc R U
N2 N 0.3731(3) 0.5952(3) 0.4538(2) 0.0311(7) Uani 1 1 d . .
N3 N 0.2873(4) 0.6488(3) 0.6231(3) 0.0383(8) Uani 1 1 d . .
N4 N 0.4146(4) 0.8074(3) 0.5614(3) 0.0371(8) Uani 1 1 d . .
O1 O 0.3095(4) 0.4528(7) 0.0579(3) 0.114(2) Uani 1 1 d . .
O2 O 0.6087(8) 0.8076(4) 0.1721(3) 0.126(3) Uani 1 1 d . .

loop_
_atom_site_aniso_label
_atom_site_aniso_U_11
_atom_site_aniso_U_22
_atom_site_aniso_U_33
_atom_site_aniso_U_23
_atom_site_aniso_U_13
_atom_site_aniso_U_12
C1 0.057(3) 0.156(7) 0.022(2) 0.013(3) 0.008(2) 0.054(4)
C2 0.032(2) 0.061(3) 0.030(2) -0.0008(19) 0.0006(17) 0.0134(19)
C3 0.0283(19) 0.048(2) 0.0264(19) 0.0029(17) -0.0002(15) 0.0114(17)
C4 0.036(2) 0.043(2) 0.034(2) 0.0031(18) -0.0059(17) 0.0122(18)
C5 0.050(3) 0.052(3) 0.038(2) -0.004(2) -0.007(2) 0.011(2)
C6 0.053(3) 0.044(3) 0.054(3) -0.004(2) -0.005(2) 0.000(2)
C7 0.045(3) 0.040(2) 0.052(3) 0.012(2) -0.004(2) 0.0028(19)
C8 0.038(2) 0.039(2) 0.035(2) 0.0110(17) -0.0043(17) 0.0083(17)
C9 0.032(2) 0.038(2) 0.031(2) 0.0077(16) -0.0057(16) 0.0104(16)
C10 0.0261(18) 0.044(2) 0.0223(18) 0.0070(16) 0.0005(14) 0.0141(16)
C11 0.0285(19) 0.041(2) 0.0250(18) 0.0079(16) -0.0009(15) 0.0080(16)
C12 0.034(2) 0.040(2) 0.0293(19) 0.0151(16) 0.0074(16) 0.0134(17)
C13 0.054(3) 0.039(2) 0.027(2) 0.0062(17) 0.0137(18) 0.0190(19)
C14 0.148(6) 0.050(3) 0.022(2) 0.002(2) 0.001(3) 0.055(4)
C15 0.0305(19) 0.035(2) 0.0270(19) 0.0087(16) 0.0017(15) 0.0076(16)
C16 0.086(4) 0.042(2) 0.031(2) 0.0073(19) 0.018(2) 0.000(2)
C17 0.105(5) 0.037(2) 0.043(3) -0.003(2) 0.036(3) 0.001(3)
C18 0.060(3) 0.030(2) 0.050(3) 0.0062(19) 0.015(2) 0.003(2)
C19 0.037(2) 0.040(2) 0.031(2) 0.0172(17) 0.0079(16) 0.0122(17)
C20 0.042(2) 0.040(2) 0.073(3) 0.018(2) 0.027(2) 0.018(2)
C21 0.054(3) 0.037(2) 0.078(4) 0.018(2) 0.025(3) 0.009(2)
C22 0.044(3) 0.047(3) 0.058(3) 0.023(2) 0.013(2) 0.007(2)
C23 0.037(2) 0.048(2) 0.050(3) 0.024(2) 0.0112(19) 0.0153(19)
C24 0.037(2) 0.036(2) 0.041(2) 0.0128(18) 0.0056(17) 0.0116(17)
C25 0.047(3) 0.057(3) 0.082(4) 0.025(3) 0.015(3) 0.006(2)
N1 0.108(4) 0.149(6) 0.024(2) 0.020(3) 0.003(2) 0.092(4)
N2 0.0290(16) 0.0384(18) 0.0250(15) 0.0077(13) -0.0030(12) 0.0083(13)
N3 0.052(2) 0.0367(18) 0.0278(17) 0.0110(14) 0.0033(15) 0.0025(16)
N4 0.0421(19) 0.0349(18) 0.0353(18) 0.0104(15) 0.0095(15) 0.0075(15)
O1 0.041(2) 0.259(7) 0.0241(18) 0.014(3) -0.0053(16) 0.017(3)
O2 0.288(8) 0.040(2) 0.043(2) 0.0025(18) -0.047(3) 0.038(3)

loop_
_atom_type_symbol
_atom_type_description
_atom_type_scat_dispersion_real
_atom_type_scat_dispersion_imag
_atom_type_scat_source
C C 0.0033 0.0016 'International Tables Vol C Tables 4.2.6.8 and 6.1.1.4'
H H 0.0000 0.0000 'International Tables Vol C Tables 4.2.6.8 and 6.1.1.4'
N N 0.0061 0.0033 'International Tables Vol C Tables 4.2.6.8 and 6.1.1.4'
O O 0.0106 0.0060 'International Tables Vol C Tables 4.2.6.8 and 6.1.1.4'

loop_
_geom_angle_atom_site_label_1
_geom_angle_atom_site_label_2
_geom_angle_atom_site_label_3
_geom_angle
O1 C1 N1 122.6(6)
O1 C1 C2 128.6(8)
N1 C1 C2 108.7(6)
C3 C2 C1 108.0(3)
C3 C2 C13 111.5(3)
C1 C2 C13 103.5(5)
C3 C2 H2 111.2
C1 C2 H2 111.2
C13 C2 H2 111.2
C10 C3 C4 108.7(3)
C10 C3 C2 123.4(4)
C4 C3 C2 127.9(4)
C9 C4 C5 119.8(4)
C9 C4 C3 107.4(4)
C5 C4 C3 132.8(4)
C6 C5 C4 118.7(4)
C6 C5 H5 120.6
C4 C5 H5 120.6
C5 C6 C7 120.8(4)
C5 C6 H6 119.6
C7 C6 H6 119.6
C8 C7 C6 121.8(5)
C8 C7 H7 119.1
C6 C7 H7 119.1
C7 C8 C9 117.1(4)
C7 C8 H8 121.5
C9 C8 H8 121.5
C8 C9 C4 121.8(4)
C8 C9 N2 130.9(4)
C4 C9 N2 107.3(4)
C3 C10 N2 108.5(4)
C3 C10 C11 125.0(3)
N2 C10 C11 126.2(3)
C10 C11 C12 107.9(3)
C10 C11 H11A 110.1
C12 C11 H11A 110.1
C10 C11 H11B 110.1
C12 C11 H11B 110.1
H11A C11 H11B 108.4
C19 C12 C13 115.2(3)
C19 C12 C11 114.0(3)
C13 C12 C11 109.8(3)
C19 C12 H12 105.7
C13 C12 H12 105.7
C11 C12 H12 105.7
C14 C13 C2 102.9(4)
C14 C13 C12 117.1(4)
C2 C13 C12 113.2(3)
C14 C13 H13 107.7
C2 C13 H13 107.7
C12 C13 H13 107.7
O2 C14 N1 124.0(6)
O2 C14 C13 128.1(6)
N1 C14 C13 107.9(5)
N3 C15 N4 127.5(4)
N3 C15 N2 116.3(3)
N4 C15 N2 116.2(3)
N3 C16 C17 122.5(4)
N3 C16 H16 118.8
C17 C16 H16 118.8
C16 C17 C18 116.3(4)
C16 C17 H17 121.9
C18 C17 H17 121.9
N4 C18 C17 123.5(4)
N4 C18 H18 118.3
C17 C18 H18 118.3
C20 C19 C24 116.9(4)
C20 C19 C12 123.6(4)
C24 C19 C12 119.5(4)
C19 C20 C21 121.4(4)
C19 C20 H20 119.3
C21 C20 H20 119.3
C22 C21 C20 121.7(4)
C22 C21 H21 119.1
C20 C21 H21 119.1
C21 C22 C23 117.1(4)
C21 C22 C25 122.1(4)
C23 C22 C25 120.8(4)
C24 C23 C22 121.3(4)
C24 C23 H23 119.3
C22 C23 H23 119.3
C23 C24 C19 121.5(4)
C23 C24 H24 119.3
C19 C24 H24 119.3
C22 C25 H25A 109.5
C22 C25 H25B 109.5
H25A C25 H25B 109.5
C22 C25 H25C 109.5
H25A C25 H25C 109.5
H25B C25 H25C 109.5
C1 N1 C14 112.9(5)
C1 N1 H1 123.6
C14 N1 H1 123.6
C15 N2 C10 125.6(3)
C15 N2 C9 125.8(3)
C10 N2 C9 108.2(3)
C15 N3 C16 115.6(4)
C18 N4 C15 114.7(4)

loop_
_geom_bond_atom_site_label_1
_geom_bond_atom_site_label_2
_geom_bond_distance
C1 O1 1.216(8)
C1 N1 1.356(10)
C1 C2 1.510(7)
C2 C3 1.502(6)
C2 C13 1.540(6)
C2 H2 1.0000
C3 C10 1.357(5)
C3 C4 1.436(6)
C4 C9 1.397(6)
C4 C5 1.400(6)
C5 C6 1.375(7)
C5 H5 0.9500
C6 C7 1.394(7)
C6 H6 0.9500
C7 C8 1.384(6)
C7 H7 0.9500
C8 C9 1.394(6)
C8 H8 0.9500
C9 N2 1.415(5)
C10 N2 1.411(5)
C10 C11 1.489(5)
C11 C12 1.542(5)
C11 H11A 0.9900
C11 H11B 0.9900
C12 C19 1.512(6)
C12 C13 1.542(5)
C12 H12 1.0000
C13 C14 1.524(6)
C13 H13 1.0000
C14 O2 1.186(8)
C14 N1 1.390(9)
C15 N3 1.326(5)
C15 N4 1.332(5)
C15 N2 1.405(5)
C16 N3 1.338(5)
C16 C17 1.371(7)
C16 H16 0.9500
C17 C18 1.375(6)
C17 H17 0.9500
C18 N4 1.331(5)
C18 H18 0.9500
C19 C20 1.383(6)
C19 C24 1.394(5)
C20 C21 1.386(7)
C20 H20 0.9500
C21 C22 1.381(6)
C21 H21 0.9500
C22 C23 1.388(6)
C22 C25 1.520(7)
C23 C24 1.384(6)
C23 H23 0.9500
C24 H24 0.9500
C25 H25A 0.9800
C25 H25B 0.9800
C25 H25C 0.9800
N1 H1 0.8800
